data_1516765
loop_
_publ_author_name
'Guntreddi, Tirumaleswararao'
'Vanjari, Rajeshwer'
'Singh, Krishna Nand'

_publ_section_title
;
 Decarboxylative Thioamidation of Arylacetic and Cinnamic Acids: A New
 Approach to Thioamides.
;
_journal_issue 14
_journal_name_full 'Organic letters'
_journal_page_first 3624
_journal_paper_doi 10.1021/ol501482g
_journal_volume 16
_journal_year 2014
_chemical_formula_sum 'C11 H13 N O S'
_chemical_formula_weight 207.28
_chemical_name_systematic
;
 ?
;
_space_group_IT_number 19
_symmetry_cell_setting orthorhombic
_symmetry_space_group_name_Hall 'P 2ac 2ab'
_symmetry_space_group_name_H-M 'P 21 21 21'
_atom_sites_solution_hydrogens geom
_atom_sites_solution_primary direct
_atom_sites_solution_secondary difmap
_audit_creation_method SHELXL-97
_cell_angle_alpha 90.00
_cell_angle_beta 90.00
_cell_angle_gamma 90.00
_cell_formula_units_Z 4
_cell_length_a 5.6661(4)
_cell_length_b 10.9417(6)
_cell_length_c 17.4225(9)
_cell_measurement_reflns_used 859
_cell_measurement_temperature 293(2)
_cell_measurement_theta_max 28.9987
_cell_measurement_theta_min 2.9830
_cell_volume 1080.14(11)
_computing_cell_refinement 'CrysAlis Pro, Agilent Technologies'
_computing_data_collection 'CrysAlis Pro, Agilent Technologies'
_computing_data_reduction 'CrysAlis Pro, Agilent Technologies'
_computing_structure_refinement 'SHELXL-97 (Sheldrick, 2008)'
_computing_structure_solution 'SHELXL-97 (Sheldrick, 2008)'
_diffrn_ambient_temperature 293(2)
_diffrn_detector_area_resol_mean 16.0938
_diffrn_measured_fraction_theta_full 0.997
_diffrn_measured_fraction_theta_max 0.870
_diffrn_measurement_device_type 'XCalibur Eos, Oxford Diffraction'
_diffrn_measurement_method '\w scans'
_diffrn_radiation_monochromator graphite
_diffrn_radiation_source 'fine-focus sealed tube'
_diffrn_radiation_type MoK\a
_diffrn_radiation_wavelength 0.71073
_diffrn_reflns_av_R_equivalents 0.0173
_diffrn_reflns_av_sigmaI/netI 0.0457
_diffrn_reflns_limit_h_max 7
_diffrn_reflns_limit_h_min -3
_diffrn_reflns_limit_k_max 13
_diffrn_reflns_limit_k_min -14
_diffrn_reflns_limit_l_max 12
_diffrn_reflns_limit_l_min -23
_diffrn_reflns_number 3254
_diffrn_reflns_theta_full 25.00
_diffrn_reflns_theta_max 29.06
_diffrn_reflns_theta_min 2.99
_exptl_absorpt_coefficient_mu 0.266
_exptl_absorpt_correction_T_max 1.00000
_exptl_absorpt_correction_T_min 0.48762
_exptl_absorpt_correction_type multi-scan
_exptl_absorpt_process_details 'Agilent Technologies Lts.'
_exptl_crystal_colour yellow
_exptl_crystal_density_diffrn 1.275
_exptl_crystal_density_method 'not measured'
_exptl_crystal_description rod
_exptl_crystal_F_000 440
_exptl_crystal_size_max 0.23
_exptl_crystal_size_mid 0.17
_exptl_crystal_size_min 0.14
_refine_diff_density_max 0.458
_refine_diff_density_min -0.259
_refine_diff_density_rms 0.052
_refine_ls_abs_structure_details 'Flack H D (1983), Acta Cryst. A39, 876-881'
_refine_ls_abs_structure_Flack -0.17(18)
_refine_ls_extinction_method none
_refine_ls_goodness_of_fit_ref 1.046
_refine_ls_hydrogen_treatment mixed
_refine_ls_matrix_type full
_refine_ls_number_parameters 127
_refine_ls_number_reflns 2313
_refine_ls_number_restraints 0
_refine_ls_restrained_S_all 1.046
_refine_ls_R_factor_all 0.0847
_refine_ls_R_factor_gt 0.0612
_refine_ls_shift/su_max 0.175
_refine_ls_shift/su_mean 0.049
_refine_ls_structure_factor_coef Fsqd
_refine_ls_weighting_details 'calc w=1/[\s^2^(Fo^2^)+(0.0852P)^2^+0.2878P] where P=(Fo^2^+2Fc^2^)/3'
_refine_ls_weighting_scheme calc
_refine_ls_wR_factor_gt 0.1526
_refine_ls_wR_factor_ref 0.1740
_reflns_number_gt 1719
_reflns_number_total 2313
_reflns_threshold_expression >2\s(I)
_cod_data_source_file ol501482g_si_003.cif
_cod_data_source_block Compound3ac
_cod_depositor_comments 'Adding full bibliography for 1516764--1516765.cif.'
_cod_database_code 1516765

loop_
_symmetry_equiv_pos_as_xyz
'x, y, z'
'-x+1/2, -y, z+1/2'
'x+1/2, -y+1/2, -z'
'-x, y+1/2, -z+1/2'

loop_
_atom_site_label
_atom_site_type_symbol
_atom_site_fract_x
_atom_site_fract_y
_atom_site_fract_z
_atom_site_U_iso_or_equiv
_atom_site_adp_type
_atom_site_occupancy
_atom_site_symmetry_multiplicity
_atom_site_calc_flag
_atom_site_refinement_flags
S1 S 0.53305(19) 0.37719(9) 0.28529(6) 0.0621(3) Uani 1 1 d .
O1 O 1.0056(8) 0.1674(3) 0.07500(13) 0.0785(10) Uani 1 1 d .
C1 C 0.7941(6) 0.1967(3) 0.35105(17) 0.0374(7) Uani 1 1 d .
N1 N 0.8921(7) 0.2568(3) 0.22182(16) 0.0588(9) Uani 1 1 d .
C7 C 0.7459(6) 0.2722(3) 0.28142(18) 0.0426(8) Uani 1 1 d .
C2 C 1.0010(6) 0.2144(3) 0.39327(17) 0.0465(8) Uani 1 1 d .
H006 H 1.1148 0.2692 0.3762 0.056 Uiso 1 1 calc R
C5 C 0.6712(7) 0.0471(4) 0.4434(2) 0.0549(10) Uani 1 1 d .
H007 H 0.5602 -0.0093 0.4604 0.066 Uiso 1 1 calc R
C6 C 0.6312(6) 0.1122(3) 0.37608(18) 0.0468(8) Uani 1 1 d .
H008 H 0.4943 0.0987 0.3479 0.056 Uiso 1 1 calc R
C3 C 1.0359(8) 0.1497(4) 0.4608(2) 0.0529(9) Uani 1 1 d .
H009 H 1.1709 0.1636 0.4898 0.063 Uiso 1 1 calc R
C4 C 0.8744(8) 0.0660(4) 0.4849(2) 0.0551(10) Uani 1 1 d .
H010 H 0.9016 0.0215 0.5295 0.066 Uiso 1 1 calc R
C8 C 1.0567(8) 0.1552(4) 0.2114(2) 0.0640(11) Uani 1 1 d .
H01A H 1.0450 0.0997 0.2546 0.077 Uiso 1 1 calc R
H01B H 1.2170 0.1863 0.2094 0.077 Uiso 1 1 calc R
C9 C 1.0034(12) 0.0900(4) 0.1407(2) 0.0790(15) Uani 1 1 d .
H01C H 1.1183 0.0253 0.1337 0.095 Uiso 1 1 calc R
H01D H 0.8491 0.0524 0.1453 0.095 Uiso 1 1 calc R
C10 C 0.8367(13) 0.2619(4) 0.0845(2) 0.0867(18) Uani 1 1 d .
H01E H 0.6805 0.2262 0.0887 0.104 Uiso 1 1 calc R
H01F H 0.8384 0.3144 0.0397 0.104 Uiso 1 1 calc R
C11 C 0.8859(12) 0.3358(4) 0.1537(2) 0.0767(15) Uani 1 1 d .
H01G H 1.0363 0.3771 0.1479 0.092 Uiso 1 1 calc R
H01H H 0.7642 0.3974 0.1598 0.092 Uiso 1 1 calc R

loop_
_atom_site_aniso_label
_atom_site_aniso_U_11
_atom_site_aniso_U_22
_atom_site_aniso_U_33
_atom_site_aniso_U_23
_atom_site_aniso_U_13
_atom_site_aniso_U_12
S1 0.0607(6) 0.0588(6) 0.0667(6) 0.0089(5) 0.0049(6) 0.0131(5)
O1 0.128(3) 0.0747(18) 0.0325(12) -0.0032(12) 0.006(2) 0.009(2)
C1 0.0416(17) 0.0378(16) 0.0327(15) -0.0007(13) 0.0043(14) -0.0017(15)
N1 0.081(2) 0.0565(18) 0.0385(15) 0.0071(14) 0.0109(17) 0.0089(18)
C7 0.0479(18) 0.0444(17) 0.0354(17) -0.0003(15) 0.0025(16) -0.0001(15)
C2 0.0404(18) 0.059(2) 0.0396(17) 0.0016(15) 0.0027(17) -0.0069(18)
C5 0.060(2) 0.054(2) 0.051(2) 0.0117(17) 0.009(2) -0.004(2)
C6 0.0450(17) 0.054(2) 0.0415(18) 0.0006(17) -0.0036(16) -0.0089(19)
C3 0.048(2) 0.067(2) 0.0431(18) -0.0078(17) -0.0068(18) 0.007(2)
C4 0.073(3) 0.056(2) 0.0370(18) 0.0021(17) 0.001(2) 0.014(2)
C8 0.072(3) 0.077(3) 0.0429(19) -0.0006(19) 0.008(2) 0.015(2)
C9 0.121(4) 0.069(2) 0.048(2) -0.0035(19) -0.010(3) 0.029(3)
C10 0.146(5) 0.072(3) 0.042(2) 0.005(2) -0.015(3) 0.010(4)
C11 0.113(4) 0.064(2) 0.053(2) 0.0163(19) 0.008(3) 0.003(3)

loop_
_atom_type_symbol
_atom_type_description
_atom_type_scat_dispersion_real
_atom_type_scat_dispersion_imag
_atom_type_scat_source
C C 0.0033 0.0016 'International Tables Vol C Tables 4.2.6.8 and 6.1.1.4'
H H 0.0000 0.0000 'International Tables Vol C Tables 4.2.6.8 and 6.1.1.4'
N N 0.0061 0.0033 'International Tables Vol C Tables 4.2.6.8 and 6.1.1.4'
O O 0.0106 0.0060 'International Tables Vol C Tables 4.2.6.8 and 6.1.1.4'
S S 0.1246 0.1234 'International Tables Vol C Tables 4.2.6.8 and 6.1.1.4'

loop_
_geom_angle_atom_site_label_1
_geom_angle_atom_site_label_2
_geom_angle_atom_site_label_3
_geom_angle
C10 O1 C9 109.5(4)
C6 C1 C2 119.2(3)
C6 C1 C7 120.4(3)
C2 C1 C7 120.3(3)
C7 N1 C8 125.9(3)
C7 N1 C11 122.6(4)
C8 N1 C11 111.2(3)
N1 C7 C1 116.6(3)
N1 C7 S1 124.4(3)
C1 C7 S1 118.7(2)
C3 C2 C1 119.7(3)
C3 C2 H006 120.2
C1 C2 H006 120.1
C4 C5 C6 120.2(4)
C4 C5 H007 119.9
C6 C5 H007 119.9
C1 C6 C5 120.1(3)
C1 C6 H008 119.9
C5 C6 H008 120.0
C4 C3 C2 120.6(4)
C4 C3 H009 119.7
C2 C3 H009 119.7
C3 C4 C5 120.1(3)
C3 C4 H010 120.0
C5 C4 H010 119.9
N1 C8 C9 110.2(4)
N1 C8 H01A 109.6
C9 C8 H01A 109.6
N1 C8 H01B 109.6
C9 C8 H01B 109.5
H01A C8 H01B 108.1
O1 C9 C8 112.8(4)
O1 C9 H01C 109.1
C8 C9 H01C 109.1
O1 C9 H01D 109.0
C8 C9 H01D 109.0
H01C C9 H01D 107.8
O1 C10 C11 111.5(4)
O1 C10 H01E 109.3
C11 C10 H01E 109.4
O1 C10 H01F 109.3
C11 C10 H01F 109.3
H01E C10 H01F 108.0
N1 C11 C10 110.0(3)
N1 C11 H01G 109.7
C10 C11 H01G 109.7
N1 C11 H01H 109.6
C10 C11 H01H 109.6
H01G C11 H01H 108.2

loop_
_geom_bond_atom_site_label_1
_geom_bond_atom_site_label_2
_geom_bond_distance
S1 C7 1.667(3)
O1 C10 1.418(6)
O1 C9 1.424(5)
C1 C6 1.377(4)
C1 C2 1.397(5)
C1 C7 1.493(4)
N1 C7 1.339(4)
N1 C8 1.463(5)
N1 C11 1.469(4)
C2 C3 1.386(5)
C2 H006 0.9300
C5 C4 1.375(6)
C5 C6 1.391(5)
C5 H007 0.9300
C6 H008 0.9300
C3 C4 1.360(6)
C3 H009 0.9300
C4 H010 0.9300
C8 C9 1.454(5)
C8 H01A 0.9700
C8 H01B 0.9700
C9 H01C 0.9700
C9 H01D 0.9700
C10 C11 1.477(6)
C10 H01E 0.9700
C10 H01F 0.9700
C11 H01G 0.9700
C11 H01H 0.9700

loop_
_geom_torsion_atom_site_label_1
_geom_torsion_atom_site_label_2
_geom_torsion_atom_site_label_3
_geom_torsion_atom_site_label_4
_geom_torsion
C8 N1 C7 C1 15.3(5)
C11 N1 C7 C1 -171.7(3)
C8 N1 C7 S1 -170.4(3)
C11 N1 C7 S1 2.6(6)
C6 C1 C7 N1 -117.0(4)
C2 C1 C7 N1 65.6(4)
C6 C1 C7 S1 68.4(4)
C2 C1 C7 S1 -109.1(3)
C6 C1 C2 C3 -2.0(5)
C7 C1 C2 C3 175.5(3)
C2 C1 C6 C5 1.2(5)
C7 C1 C6 C5 -176.4(3)
C4 C5 C6 C1 -0.6(5)
C1 C2 C3 C4 2.3(6)
C2 C3 C4 C5 -1.8(6)
C6 C5 C4 C3 0.9(6)
C7 N1 C8 C9 120.6(5)
C11 N1 C8 C9 -53.1(5)
C10 O1 C9 C8 -59.2(7)
N1 C8 C9 O1 56.3(6)
C9 O1 C10 C11 59.1(6)
C7 N1 C11 C10 -120.4(5)
C8 N1 C11 C10 53.5(6)
O1 C10 C11 N1 -57.0(6)
